data_7037498
loop_
_publ_author_name
'Shi, Liqin'
'Su, Qi'
'Chen, Jue'
'Li, Xiaonian'
'Luo, Yunjie'

_publ_section_title
;
 Rare-earth metal bis(silylamide) complexes supported by mono-dentate
 arylamido ligand: synthesis, reactivity, and catalyst precursors in
 living cis-1,4-selective polymerization of isoprene.
;
_journal_issue 4
_journal_name_full 'Dalton transactions (Cambridge, England : 2003)'
_journal_page_first 1391
_journal_page_last 1397
_journal_paper_doi 10.1039/c5dt03937a
_journal_volume 45
_journal_year 2016
_chemical_formula_moiety 'C27 H62 Lu N3 O Si5'
_chemical_formula_sum 'C27 H62 Lu N3 O Si5'
_chemical_formula_weight 760.22
_chemical_name_systematic
; 
 ? 
;
_space_group_IT_number 14
_symmetry_cell_setting monoclinic
_symmetry_space_group_name_Hall '-P 2ybc'
_symmetry_space_group_name_H-M 'P 1 21/c 1'
_atom_sites_solution_hydrogens geom
_atom_sites_solution_primary direct
_atom_sites_solution_secondary difmap
_audit_creation_method SHELXL-97
_audit_update_record
;
2015-10-08 deposited with the CCDC.
2015-12-02 downloaded from the CCDC.
;
_cell_angle_alpha 90.00
_cell_angle_beta 102.4275(15)
_cell_angle_gamma 90.00
_cell_formula_units_Z 4
_cell_length_a 10.90040(17)
_cell_length_b 17.2340(2)
_cell_length_c 21.1886(3)
_cell_measurement_reflns_used 12321
_cell_measurement_temperature 223(2)
_cell_measurement_theta_max 30.1940
_cell_measurement_theta_min 3.0390
_cell_volume 3887.17(10)
_computing_cell_refinement 'CrysAlisPro, Agilent Technologies'
_computing_data_collection 'CrysAlisPro, Agilent Technologies'
_computing_data_reduction 'CrysAlisPro, Agilent Technologies'
_computing_structure_refinement 'SHELXL-97 (Sheldrick, 1997)'
_computing_structure_solution 'SHELXS-97 (Sheldrick, 1990)'
_diffrn_ambient_temperature 223(2)
_diffrn_detector_area_resol_mean 10.4471
_diffrn_measured_fraction_theta_full 0.998
_diffrn_measured_fraction_theta_max 0.998
_diffrn_measurement_device_type 'Xcalibur, Atlas, Gemini'
_diffrn_measurement_method '\w scans'
_diffrn_radiation_monochromator graphite
_diffrn_radiation_source 'Enhance (Mo) X-ray Source'
_diffrn_radiation_type MoK\a
_diffrn_radiation_wavelength 0.71070
_diffrn_reflns_av_R_equivalents 0.0219
_diffrn_reflns_av_sigmaI/netI 0.0226
_diffrn_reflns_limit_h_max 13
_diffrn_reflns_limit_h_min -13
_diffrn_reflns_limit_k_max 20
_diffrn_reflns_limit_k_min -20
_diffrn_reflns_limit_l_max 20
_diffrn_reflns_limit_l_min -25
_diffrn_reflns_number 23925
_diffrn_reflns_theta_full 25.50
_diffrn_reflns_theta_max 25.50
_diffrn_reflns_theta_min 3.03
_exptl_absorpt_coefficient_mu 2.716
_exptl_absorpt_correction_T_max 1.00000
_exptl_absorpt_correction_T_min 0.56746
_exptl_absorpt_correction_type multi-scan
_exptl_absorpt_process_details
;
CrysAlisPro, Agilent Technologies,
Version 1.171.36.32 (release 02-08-2013 CrysAlis171 .NET)
(compiled Aug  2 2013,16:46:58)
Empirical absorption correction using spherical harmonics,
 implemented in SCALE3 ABSPACK scaling algorithm.
;
_exptl_crystal_colour colorless
_exptl_crystal_density_diffrn 1.299
_exptl_crystal_density_method 'not measured'
_exptl_crystal_description block
_exptl_crystal_F_000 1576
_exptl_crystal_size_max 0.60
_exptl_crystal_size_mid 0.60
_exptl_crystal_size_min 0.30
_refine_diff_density_max 0.631
_refine_diff_density_min -0.666
_refine_diff_density_rms 0.071
_refine_ls_extinction_method none
_refine_ls_goodness_of_fit_ref 1.047
_refine_ls_hydrogen_treatment mixed
_refine_ls_matrix_type full
_refine_ls_number_parameters 350
_refine_ls_number_reflns 7239
_refine_ls_number_restraints 10
_refine_ls_restrained_S_all 1.170
_refine_ls_R_factor_all 0.0311
_refine_ls_R_factor_gt 0.0250
_refine_ls_shift/su_max 0.004
_refine_ls_shift/su_mean 0.000
_refine_ls_structure_factor_coef Fsqd
_refine_ls_weighting_details 'calc w=1/[\s^2^(Fo^2^)+(0.0263P)^2^+4.0245P] where P=(Fo^2^+2Fc^2^)/3'
_refine_ls_weighting_scheme calc
_refine_ls_wR_factor_gt 0.0577
_refine_ls_wR_factor_ref 0.0598
_reflns_number_gt 6375
_reflns_number_total 7239
_reflns_threshold_expression >2sigma(I)
_cod_data_source_file c5dt03937a2.cif
_cod_data_source_block g140120b
_cod_depositor_comments 'Adding full bibliography for 7037498--7037500.cif.'
_cod_original_cell_volume 3887.19(10)
_cod_original_sg_symbol_H-M 'P 21/c'
_cod_database_code 7037498

loop_
_symmetry_equiv_pos_as_xyz
'x, y, z'
'-x, y+1/2, -z+1/2'
'-x, -y, -z'
'x, -y-1/2, z-1/2'

loop_
_atom_site_label
_atom_site_type_symbol
_atom_site_fract_x
_atom_site_fract_y
_atom_site_fract_z
_atom_site_U_iso_or_equiv
_atom_site_adp_type
_atom_site_occupancy
_atom_site_symmetry_multiplicity
_atom_site_calc_flag
_atom_site_refinement_flags
_atom_site_disorder_assembly
_atom_site_disorder_group
Lu1 Lu 0.240692(12) 0.724675(8) 0.116349(6) 0.02800(6) Uani 1 1 d . A .
Si1 Si 0.23723(11) 0.89637(6) 0.20141(5) 0.0452(3) Uani 1 1 d D . .
Si2 Si -0.07101(11) 0.78773(8) 0.04216(7) 0.0564(3) Uani 1 1 d D . .
H2 H -0.097(5) 0.772(3) 0.102(3) 0.083(16) Uiso 1 1 d . . .
Si3 Si 0.15356(11) 0.78425(7) -0.01949(5) 0.0459(3) Uani 1 1 d . . .
H3 H 0.279(3) 0.756(2) 0.0101(18) 0.042(10) Uiso 1 1 d . . .
Si4 Si 0.13600(12) 0.55871(6) 0.10953(5) 0.0507(3) Uani 1 1 d D . .
H4 H 0.154(3) 0.597(2) 0.0531(17) 0.043(10) Uiso 1 1 d . . .
Si5 Si 0.12121(9) 0.62385(6) 0.23833(5) 0.0379(2) Uani 1 1 d . . .
H5 H 0.180(3) 0.684(2) 0.2796(17) 0.042(10) Uiso 1 1 d . . .
O1 O 0.4119(2) 0.65722(14) 0.09560(11) 0.0398(6) Uani 1 1 d . . .
N1 N 0.3209(2) 0.81913(16) 0.18079(13) 0.0324(6) Uani 1 1 d . A .
N2 N 0.0846(3) 0.77323(16) 0.04402(14) 0.0374(7) Uani 1 1 d . A .
N3 N 0.1627(3) 0.63089(16) 0.16509(14) 0.0355(7) Uani 1 1 d . A .
C1 C 0.4547(3) 0.81900(19) 0.19979(16) 0.0328(7) Uani 1 1 d . . .
C2 C 0.5164(3) 0.7883(2) 0.26047(18) 0.0368(8) Uani 1 1 d . A .
C3 C 0.6467(4) 0.7860(2) 0.2764(2) 0.0491(10) Uani 1 1 d . . .
H3A H 0.6869 0.7652 0.3166 0.059 Uiso 1 1 calc R A .
C4 C 0.7186(4) 0.8133(3) 0.2352(2) 0.0546(11) Uani 1 1 d . A .
H4A H 0.8067 0.8108 0.2469 0.065 Uiso 1 1 calc R . .
C5 C 0.6603(4) 0.8442(2) 0.1770(2) 0.0507(10) Uani 1 1 d . . .
H5A H 0.7095 0.8631 0.1490 0.061 Uiso 1 1 calc R A .
C6 C 0.5294(3) 0.8482(2) 0.15809(18) 0.0387(8) Uani 1 1 d . A .
C7 C 0.4445(4) 0.7547(3) 0.30786(18) 0.0457(9) Uani 1 1 d . . .
H7 H 0.3542 0.7651 0.2907 0.055 Uiso 1 1 calc R A .
C8 C 0.4811(6) 0.7925(4) 0.3749(2) 0.0827(17) Uani 1 1 d . A .
H8A H 0.5678 0.7800 0.3943 0.124 Uiso 1 1 calc R . .
H8B H 0.4269 0.7730 0.4021 0.124 Uiso 1 1 calc R . .
H8C H 0.4717 0.8483 0.3706 0.124 Uiso 1 1 calc R . .
C9 C 0.4613(4) 0.6669(3) 0.3142(2) 0.0642(12) Uani 1 1 d . A .
H9A H 0.4260 0.6425 0.2730 0.096 Uiso 1 1 calc R . .
H9B H 0.4186 0.6477 0.3467 0.096 Uiso 1 1 calc R . .
H9C H 0.5501 0.6547 0.3268 0.096 Uiso 1 1 calc R . .
C10 C 0.4726(4) 0.8859(2) 0.09386(19) 0.0470(9) Uani 1 1 d . . .
H10 H 0.3806 0.8780 0.0858 0.056 Uiso 1 1 calc R A .
C11 C 0.5187(5) 0.8498(3) 0.0373(2) 0.0671(13) Uani 1 1 d . A .
H11A H 0.6077 0.8600 0.0421 0.101 Uiso 1 1 calc R . .
H11B H 0.4731 0.8723 -0.0029 0.101 Uiso 1 1 calc R . .
H11C H 0.5044 0.7942 0.0367 0.101 Uiso 1 1 calc R . .
C12 C 0.4964(5) 0.9735(3) 0.0965(3) 0.0751(15) Uani 1 1 d . A .
H12A H 0.4763 0.9946 0.1354 0.113 Uiso 1 1 calc R . .
H12B H 0.4440 0.9979 0.0589 0.113 Uiso 1 1 calc R . .
H12C H 0.5841 0.9834 0.0967 0.113 Uiso 1 1 calc R . .
C13A C 0.3471(9) 0.9666(6) 0.2549(5) 0.0619(18) Uiso 0.50 1 d PD A 1
H13A H 0.3890 0.9987 0.2284 0.093 Uiso 0.50 1 calc PR A 1
H13B H 0.4093 0.9377 0.2856 0.093 Uiso 0.50 1 calc PR A 1
H13C H 0.2992 0.9992 0.2781 0.093 Uiso 0.50 1 calc PR A 1
C13B C 0.3195(9) 0.9457(6) 0.2767(4) 0.0619(18) Uiso 0.50 1 d PD A 2
H13D H 0.2929 0.9231 0.3135 0.093 Uiso 0.50 1 calc PR A 2
H13E H 0.2990 1.0005 0.2740 0.093 Uiso 0.50 1 calc PR A 2
H13F H 0.4095 0.9392 0.2818 0.093 Uiso 0.50 1 calc PR A 2
C14 C 0.1772(6) 0.9647(3) 0.1336(3) 0.0819(17) Uani 1 1 d . A .
H14A H 0.2463 0.9954 0.1249 0.123 Uiso 1 1 calc R . .
H14B H 0.1149 0.9988 0.1453 0.123 Uiso 1 1 calc R . .
H14C H 0.1392 0.9355 0.0952 0.123 Uiso 1 1 calc R . .
C15 C 0.0966(5) 0.8594(3) 0.2281(3) 0.0830(18) Uani 1 1 d . A .
H15A H 0.0457 0.8288 0.1938 0.124 Uiso 1 1 calc R . .
H15B H 0.0477 0.9027 0.2384 0.124 Uiso 1 1 calc R . .
H15C H 0.1230 0.8272 0.2662 0.124 Uiso 1 1 calc R . .
C16A C -0.1810(13) 0.7387(9) -0.0235(7) 0.107(3) Uiso 0.50 1 d PD B 1
H16A H -0.1613 0.6838 -0.0230 0.160 Uiso 0.50 1 calc PR B 1
H16B H -0.1736 0.7609 -0.0646 0.160 Uiso 0.50 1 calc PR B 1
H16C H -0.2661 0.7456 -0.0176 0.160 Uiso 0.50 1 calc PR B 1
C16B C -0.1634(14) 0.7021(8) 0.0012(7) 0.107(3) Uiso 0.50 1 d PD B 2
H16D H -0.1158 0.6548 0.0132 0.160 Uiso 0.50 1 calc PR B 2
H16E H -0.1790 0.7087 -0.0453 0.160 Uiso 0.50 1 calc PR B 2
H16F H -0.2429 0.6987 0.0147 0.160 Uiso 0.50 1 calc PR B 2
C17A C -0.1148(10) 0.8943(6) 0.0391(6) 0.079(2) Uiso 0.50 1 d PD B 1
H17A H -0.0479 0.9237 0.0665 0.118 Uiso 0.50 1 calc PR B 1
H17B H -0.1919 0.9010 0.0543 0.118 Uiso 0.50 1 calc PR B 1
H17C H -0.1268 0.9129 -0.0050 0.118 Uiso 0.50 1 calc PR B 1
C17B C -0.1342(10) 0.8738(6) -0.0048(6) 0.079(2) Uiso 0.50 1 d PD B 2
H17D H -0.1555 0.8607 -0.0503 0.118 Uiso 0.50 1 calc PR B 2
H17E H -0.0716 0.9147 0.0024 0.118 Uiso 0.50 1 calc PR B 2
H17F H -0.2089 0.8914 0.0089 0.118 Uiso 0.50 1 calc PR B 2
C18 C 0.1703(5) 0.8844(3) -0.0487(2) 0.0677(13) Uani 1 1 d . B .
H18A H 0.0884 0.9042 -0.0699 0.102 Uiso 1 1 calc R . .
H18B H 0.2251 0.8839 -0.0793 0.102 Uiso 1 1 calc R . .
H18C H 0.2062 0.9175 -0.0124 0.102 Uiso 1 1 calc R . .
C19 C 0.1001(6) 0.7197(3) -0.0900(2) 0.0882(19) Uani 1 1 d . B .
H19A H 0.0920 0.6671 -0.0751 0.132 Uiso 1 1 calc R . .
H19B H 0.1609 0.7208 -0.1173 0.132 Uiso 1 1 calc R . .
H19C H 0.0193 0.7375 -0.1145 0.132 Uiso 1 1 calc R . .
C20A C 0.2662(10) 0.4832(7) 0.1277(6) 0.068(2) Uiso 0.50 1 d PD B 1
H20D H 0.2294 0.4317 0.1253 0.103 Uiso 0.50 1 calc PR B 1
H20E H 0.3168 0.4918 0.1707 0.103 Uiso 0.50 1 calc PR B 1
H20F H 0.3187 0.4875 0.0962 0.103 Uiso 0.50 1 calc PR B 1
C20B C 0.2305(11) 0.4698(7) 0.1220(6) 0.068(2) Uiso 0.50 1 d PD B 2
H20A H 0.1754 0.4251 0.1172 0.103 Uiso 0.50 1 calc PR B 2
H20B H 0.2835 0.4702 0.1651 0.103 Uiso 0.50 1 calc PR B 2
H20C H 0.2827 0.4673 0.0903 0.103 Uiso 0.50 1 calc PR B 2
C21A C -0.0112(8) 0.5052(6) 0.0924(5) 0.0595(17) Uiso 0.50 1 d PD B 1
H21A H 0.0060 0.4501 0.0970 0.089 Uiso 0.50 1 calc PR B 1
H21B H -0.0560 0.5162 0.0486 0.089 Uiso 0.50 1 calc PR B 1
H21C H -0.0622 0.5209 0.1225 0.089 Uiso 0.50 1 calc PR B 1
C21B C -0.0389(8) 0.5345(6) 0.0873(5) 0.0595(17) Uiso 0.50 1 d PD B 2
H21D H -0.0499 0.4787 0.0882 0.089 Uiso 0.50 1 calc PR B 2
H21E H -0.0746 0.5539 0.0443 0.089 Uiso 0.50 1 calc PR B 2
H21F H -0.0810 0.5586 0.1182 0.089 Uiso 0.50 1 calc PR B 2
C22 C -0.0511(4) 0.6351(3) 0.2340(3) 0.0703(14) Uani 1 1 d . B .
H22A H -0.0815 0.6810 0.2091 0.105 Uiso 1 1 calc R . .
H22B H -0.0659 0.6403 0.2773 0.105 Uiso 1 1 calc R . .
H22C H -0.0951 0.5898 0.2134 0.105 Uiso 1 1 calc R . .
C23 C 0.1696(4) 0.5291(2) 0.2785(2) 0.0559(11) Uani 1 1 d . B .
H23A H 0.1283 0.4871 0.2515 0.084 Uiso 1 1 calc R . .
H23B H 0.1458 0.5275 0.3200 0.084 Uiso 1 1 calc R . .
H23C H 0.2600 0.5232 0.2849 0.084 Uiso 1 1 calc R . .
C24 C 0.5238(4) 0.6395(2) 0.1450(2) 0.0515(10) Uani 1 1 d . B .
H24A H 0.5090 0.5945 0.1707 0.062 Uiso 1 1 calc R . .
H24B H 0.5472 0.6839 0.1740 0.062 Uiso 1 1 calc R . .
C25 C 0.6236(4) 0.6225(3) 0.1098(2) 0.0740(15) Uani 1 1 d . . .
H25A H 0.6667 0.6701 0.1014 0.089 Uiso 1 1 calc R B .
H25B H 0.6854 0.5862 0.1340 0.089 Uiso 1 1 calc R . .
C26 C 0.5548(5) 0.5874(4) 0.0491(3) 0.0893(19) Uani 1 1 d . B .
H26A H 0.5525 0.5308 0.0533 0.107 Uiso 1 1 calc R . .
H26B H 0.5960 0.6001 0.0136 0.107 Uiso 1 1 calc R . .
C27 C 0.4259(4) 0.6195(3) 0.0361(2) 0.0567(11) Uani 1 1 d . B .
H27A H 0.4143 0.6571 0.0006 0.068 Uiso 1 1 calc R . .
H27B H 0.3638 0.5780 0.0244 0.068 Uiso 1 1 calc R . .

loop_
_atom_site_aniso_label
_atom_site_aniso_U_11
_atom_site_aniso_U_22
_atom_site_aniso_U_33
_atom_site_aniso_U_23
_atom_site_aniso_U_13
_atom_site_aniso_U_12
Lu1 0.03401(9) 0.02349(8) 0.02588(8) -0.00078(6) 0.00507(6) 0.00019(6)
Si1 0.0525(6) 0.0356(6) 0.0472(6) -0.0097(5) 0.0099(5) 0.0066(5)
Si2 0.0400(6) 0.0668(8) 0.0598(8) 0.0194(6) 0.0047(5) -0.0005(5)
Si3 0.0573(7) 0.0467(6) 0.0330(5) 0.0092(5) 0.0081(5) 0.0034(5)
Si4 0.0799(8) 0.0333(6) 0.0399(6) -0.0053(5) 0.0154(6) -0.0171(5)
Si5 0.0420(5) 0.0349(5) 0.0373(5) -0.0002(5) 0.0096(4) -0.0060(4)
O1 0.0458(14) 0.0392(14) 0.0345(13) -0.0053(11) 0.0091(11) 0.0087(11)
N1 0.0361(15) 0.0274(15) 0.0342(15) -0.0056(13) 0.0086(12) -0.0036(12)
N2 0.0387(16) 0.0359(17) 0.0346(16) 0.0050(13) 0.0012(12) -0.0003(13)
N3 0.0442(17) 0.0274(15) 0.0340(15) 0.0013(13) 0.0068(13) -0.0024(12)
C1 0.0388(18) 0.0229(17) 0.0372(18) -0.0048(15) 0.0096(14) -0.0035(14)
C2 0.0397(19) 0.0317(19) 0.039(2) -0.0080(16) 0.0075(15) -0.0066(15)
C3 0.046(2) 0.047(2) 0.050(2) -0.003(2) 0.0014(18) -0.0061(18)
C4 0.035(2) 0.051(3) 0.076(3) -0.005(2) 0.009(2) -0.0060(18)
C5 0.049(2) 0.043(2) 0.065(3) -0.001(2) 0.023(2) -0.0095(18)
C6 0.046(2) 0.0265(18) 0.046(2) -0.0028(17) 0.0164(17) -0.0088(15)
C7 0.045(2) 0.056(2) 0.034(2) 0.0010(19) 0.0050(16) -0.0067(19)
C8 0.094(4) 0.113(5) 0.042(3) -0.017(3) 0.015(3) -0.021(3)
C9 0.066(3) 0.062(3) 0.065(3) 0.019(3) 0.015(2) -0.004(2)
C10 0.057(2) 0.041(2) 0.047(2) 0.0029(19) 0.0200(19) -0.0108(18)
C11 0.073(3) 0.077(3) 0.059(3) -0.002(3) 0.030(2) -0.017(3)
C12 0.106(4) 0.044(3) 0.074(3) 0.015(3) 0.016(3) -0.017(3)
C14 0.112(4) 0.047(3) 0.095(4) 0.021(3) 0.039(3) 0.029(3)
C15 0.078(3) 0.084(4) 0.103(4) 0.030(3) 0.056(3) 0.037(3)
C18 0.082(3) 0.064(3) 0.058(3) 0.031(3) 0.019(2) 0.004(3)
C19 0.125(5) 0.098(5) 0.042(3) -0.008(3) 0.017(3) -0.009(4)
C22 0.051(3) 0.076(3) 0.088(4) 0.003(3) 0.025(2) -0.002(2)
C23 0.077(3) 0.047(2) 0.044(2) 0.009(2) 0.014(2) -0.004(2)
C24 0.060(3) 0.043(2) 0.046(2) -0.0011(19) -0.0006(19) 0.0184(19)
C25 0.057(3) 0.093(4) 0.072(3) 0.008(3) 0.013(2) 0.022(3)
C26 0.064(3) 0.107(5) 0.103(4) -0.056(4) 0.031(3) 0.006(3)
C27 0.072(3) 0.057(3) 0.043(2) -0.013(2) 0.017(2) 0.013(2)

loop_
_atom_type_symbol
_atom_type_description
_atom_type_scat_dispersion_real
_atom_type_scat_dispersion_imag
_atom_type_scat_source
C C 0.0033 0.0016 'International Tables Vol C Tables 4.2.6.8 and 6.1.1.4'
H H 0.0000 0.0000 'International Tables Vol C Tables 4.2.6.8 and 6.1.1.4'
N N 0.0061 0.0033 'International Tables Vol C Tables 4.2.6.8 and 6.1.1.4'
O O 0.0106 0.0060 'International Tables Vol C Tables 4.2.6.8 and 6.1.1.4'
Lu Lu -0.4720 5.8584 'International Tables Vol C Tables 4.2.6.8 and 6.1.1.4'
Si Si 0.0817 0.0704 'International Tables Vol C Tables 4.2.6.8 and 6.1.1.4'

loop_
_geom_angle_atom_site_label_1
_geom_angle_atom_site_label_2
_geom_angle_atom_site_label_3
_geom_angle
N1 Lu1 N3 113.58(10)
N1 Lu1 N2 107.35(10)
N3 Lu1 N2 106.84(11)
N1 Lu1 O1 105.19(9)
N3 Lu1 O1 97.45(10)
N2 Lu1 O1 126.36(10)
N1 Lu1 Si3 110.19(8)
N3 Lu1 Si3 128.97(8)
N2 Lu1 Si3 33.40(8)
O1 Lu1 Si3 95.22(6)
N1 Lu1 Si4 144.95(8)
N3 Lu1 Si4 32.37(8)
N2 Lu1 Si4 95.61(8)
O1 Lu1 Si4 80.23(7)
Si3 Lu1 Si4 103.59(3)
N1 Lu1 H3 106.6(9)
N3 Lu1 H3 139.7(9)
N2 Lu1 H3 62.2(8)
O1 Lu1 H3 68.3(9)
Si3 Lu1 H3 28.8(8)
Si4 Lu1 H3 107.5(9)
N1 Si1 C15 109.2(2)
N1 Si1 C13B 112.8(3)
C15 Si1 C13B 100.0(4)
N1 Si1 C14 114.2(2)
C15 Si1 C14 106.0(3)
C13B Si1 C14 113.4(4)
N1 Si1 C13A 110.1(3)
C15 Si1 C13A 119.5(4)
C13B Si1 C13A 21.5(4)
C14 Si1 C13A 97.4(4)
N2 Si2 C16A 115.7(5)
N2 Si2 C17B 112.7(4)
C16A Si2 C17B 81.6(6)
N2 Si2 C16B 109.0(5)
C16A Si2 C16B 25.3(6)
C17B Si2 C16B 106.4(6)
N2 Si2 C17A 112.6(4)
C16A Si2 C17A 107.6(6)
C17B Si2 C17A 30.2(4)
C16B Si2 C17A 129.5(6)
N2 Si2 H2 111(2)
C16A Si2 H2 112(2)
C17B Si2 H2 122(2)
C16B Si2 H2 94(2)
C17A Si2 H2 97(2)
N2 Si3 C19 117.3(2)
N2 Si3 C18 117.63(19)
C19 Si3 C18 109.0(2)
N2 Si3 Lu1 45.75(10)
C19 Si3 Lu1 123.08(19)
C18 Si3 Lu1 127.08(17)
N2 Si3 H3 99.1(14)
C19 Si3 H3 104.6(15)
C18 Si3 H3 107.4(15)
Lu1 Si3 H3 53.4(14)
N3 Si4 C21A 121.5(3)
N3 Si4 C20B 120.4(4)
C21A Si4 C20B 92.9(5)
N3 Si4 C20A 110.7(4)
C21A Si4 C20A 106.3(5)
C20B Si4 C20A 13.5(6)
N3 Si4 C21B 110.2(3)
C21A Si4 C21B 17.9(4)
C20B Si4 C21B 110.7(5)
C20A Si4 C21B 124.2(5)
N3 Si4 Lu1 43.70(10)
C21A Si4 Lu1 141.7(3)
C20B Si4 Lu1 125.4(4)
C20A Si4 Lu1 112.0(4)
C21B Si4 Lu1 123.8(3)
N3 Si4 H4 102.4(15)
C21A Si4 H4 109.9(14)
C20B Si4 H4 109.6(15)
C20A Si4 H4 104.9(15)
C21B Si4 H4 101.7(14)
Lu1 Si4 H4 59.4(15)
N3 Si5 C23 111.84(17)
N3 Si5 C22 114.0(2)
C23 Si5 C22 107.2(2)
N3 Si5 H5 109.6(14)
C23 Si5 H5 107.9(15)
C22 Si5 H5 106.0(14)
C27 O1 C24 107.5(3)
C27 O1 Lu1 128.8(2)
C24 O1 Lu1 123.5(2)
C1 N1 Si1 119.6(2)
C1 N1 Lu1 115.0(2)
Si1 N1 Lu1 124.92(15)
Si3 N2 Si2 125.18(18)
Si3 N2 Lu1 100.85(14)
Si2 N2 Lu1 133.55(17)
Si4 N3 Si5 122.59(17)
Si4 N3 Lu1 103.92(14)
Si5 N3 Lu1 133.33(16)
C6 C1 C2 118.3(3)
C6 C1 N1 120.9(3)
C2 C1 N1 120.9(3)
C3 C2 C1 119.5(3)
C3 C2 C7 118.4(4)
C1 C2 C7 122.1(3)
C4 C3 C2 121.9(4)
C4 C3 H3A 119.0
C2 C3 H3A 119.0
C5 C4 C3 119.2(4)
C5 C4 H4A 120.4
C3 C4 H4A 120.4
C4 C5 C6 121.6(4)
C4 C5 H5A 119.2
C6 C5 H5A 119.2
C5 C6 C1 119.5(4)
C5 C6 C10 118.2(3)
C1 C6 C10 122.3(3)
C2 C7 C9 111.6(3)
C2 C7 C8 112.5(4)
C9 C7 C8 109.7(4)
C2 C7 H7 107.6
C9 C7 H7 107.6
C8 C7 H7 107.6
C7 C8 H8A 109.5
C7 C8 H8B 109.5
H8A C8 H8B 109.5
C7 C8 H8C 109.5
H8A C8 H8C 109.5
H8B C8 H8C 109.5
C7 C9 H9A 109.5
C7 C9 H9B 109.5
H9A C9 H9B 109.5
C7 C9 H9C 109.5
H9A C9 H9C 109.5
H9B C9 H9C 109.5
C6 C10 C11 113.0(4)
C6 C10 C12 111.0(4)
C11 C10 C12 110.4(4)
C6 C10 H10 107.4
C11 C10 H10 107.4
C12 C10 H10 107.4
C10 C11 H11A 109.5
C10 C11 H11B 109.5
H11A C11 H11B 109.5
C10 C11 H11C 109.5
H11A C11 H11C 109.5
H11B C11 H11C 109.5
C10 C12 H12A 109.5
C10 C12 H12B 109.5
H12A C12 H12B 109.5
C10 C12 H12C 109.5
H12A C12 H12C 109.5
H12B C12 H12C 109.5
Si1 C13A H13A 109.5
Si1 C13A H13B 109.5
H13A C13A H13B 109.5
Si1 C13A H13C 109.5
H13A C13A H13C 109.5
H13B C13A H13C 109.5
Si1 C13B H13D 109.5
Si1 C13B H13E 109.5
H13D C13B H13E 109.5
Si1 C13B H13F 109.5
H13D C13B H13F 109.5
H13E C13B H13F 109.5
Si1 C14 H14A 109.5
Si1 C14 H14B 109.5
H14A C14 H14B 109.5
Si1 C14 H14C 109.5
H14A C14 H14C 109.5
H14B C14 H14C 109.5
Si1 C15 H15A 109.5
Si1 C15 H15B 109.5
H15A C15 H15B 109.5
Si1 C15 H15C 109.5
H15A C15 H15C 109.5
H15B C15 H15C 109.5
Si2 C16A H16A 109.5
Si2 C16A H16B 109.5
H16A C16A H16B 109.5
Si2 C16A H16C 109.5
H16A C16A H16C 109.5
H16B C16A H16C 109.5
Si2 C16B H16D 109.5
Si2 C16B H16E 109.5
H16D C16B H16E 109.5
Si2 C16B H16F 109.5
H16D C16B H16F 109.5
H16E C16B H16F 109.5
Si2 C17A H17A 109.5
Si2 C17A H17B 109.5
H17A C17A H17B 109.5
Si2 C17A H17C 109.5
H17A C17A H17C 109.5
H17B C17A H17C 109.5
Si2 C17B H17D 109.5
Si2 C17B H17E 109.5
H17D C17B H17E 109.5
Si2 C17B H17F 109.5
H17D C17B H17F 109.5
H17E C17B H17F 109.5
Si3 C18 H18A 109.5
Si3 C18 H18B 109.5
H18A C18 H18B 109.5
Si3 C18 H18C 109.5
H18A C18 H18C 109.5
H18B C18 H18C 109.5
Si3 C19 H19A 109.5
Si3 C19 H19B 109.5
H19A C19 H19B 109.5
Si3 C19 H19C 109.5
H19A C19 H19C 109.5
H19B C19 H19C 109.5
Si4 C20A H20D 109.5
Si4 C20A H20E 109.5
H20D C20A H20E 109.5
Si4 C20A H20F 109.5
H20D C20A H20F 109.5
H20E C20A H20F 109.5
Si4 C20B H20A 109.5
Si4 C20B H20B 109.5
H20A C20B H20B 109.5
Si4 C20B H20C 109.5
H20A C20B H20C 109.5
H20B C20B H20C 109.5
Si4 C21A H21A 109.5
Si4 C21A H21B 109.5
H21A C21A H21B 109.5
Si4 C21A H21C 109.5
H21A C21A H21C 109.5
H21B C21A H21C 109.5
Si4 C21B H21D 109.5
Si4 C21B H21E 109.5
H21D C21B H21E 109.5
Si4 C21B H21F 109.5
H21D C21B H21F 109.5
H21E C21B H21F 109.5
Si5 C22 H22A 109.5
Si5 C22 H22B 109.5
H22A C22 H22B 109.5
Si5 C22 H22C 109.5
H22A C22 H22C 109.5
H22B C22 H22C 109.5
Si5 C23 H23A 109.5
Si5 C23 H23B 109.5
H23A C23 H23B 109.5
Si5 C23 H23C 109.5
H23A C23 H23C 109.5
H23B C23 H23C 109.5
O1 C24 C25 105.8(3)
O1 C24 H24A 110.6
C25 C24 H24A 110.6
O1 C24 H24B 110.6
C25 C24 H24B 110.6
H24A C24 H24B 108.7
C26 C25 C24 103.4(4)
C26 C25 H25A 111.1
C24 C25 H25A 111.1
C26 C25 H25B 111.1
C24 C25 H25B 111.1
H25A C25 H25B 109.0
C25 C26 C27 107.1(4)
C25 C26 H26A 110.3
C27 C26 H26A 110.3
C25 C26 H26B 110.3
C27 C26 H26B 110.3
H26A C26 H26B 108.6
O1 C27 C26 106.1(4)
O1 C27 H27A 110.5
C26 C27 H27A 110.5
O1 C27 H27B 110.5
C26 C27 H27B 110.5
H27A C27 H27B 108.7

loop_
_geom_bond_atom_site_label_1
_geom_bond_atom_site_label_2
_geom_bond_distance
Lu1 N1 2.183(3)
Lu1 N3 2.186(3)
Lu1 N2 2.196(3)
Lu1 O1 2.320(2)
Lu1 Si3 3.0105(11)
Lu1 Si4 3.0714(11)
Lu1 H3 2.44(4)
Si1 N1 1.722(3)
Si1 C15 1.857(5)
Si1 C13B 1.859(9)
Si1 C14 1.864(5)
Si1 C13A 1.897(9)
Si2 N2 1.707(3)
Si2 C16A 1.835(12)
Si2 C17B 1.835(10)
Si2 C16B 1.890(12)
Si2 C17A 1.896(10)
Si2 H2 1.37(5)
Si3 N2 1.687(3)
Si3 C19 1.853(5)
Si3 C18 1.857(5)
Si3 H3 1.46(4)
Si4 N3 1.694(3)
Si4 C21A 1.818(9)
Si4 C20B 1.833(11)
Si4 C20A 1.903(11)
Si4 C21B 1.909(9)
Si4 H4 1.41(4)
Si5 N3 1.711(3)
Si5 C23 1.865(4)
Si5 C22 1.870(4)
Si5 H5 1.41(4)
O1 C27 1.455(4)
O1 C24 1.458(4)
N1 C1 1.427(4)
C1 C6 1.416(5)
C1 C2 1.419(5)
C2 C3 1.387(5)
C2 C7 1.515(5)
C3 C4 1.376(6)
C3 H3A 0.9400
C4 C5 1.368(6)
C4 H4A 0.9400
C5 C6 1.399(5)
C5 H5A 0.9400
C6 C10 1.516(5)
C7 C9 1.526(6)
C7 C8 1.535(6)
C7 H7 0.9900
C8 H8A 0.9700
C8 H8B 0.9700
C8 H8C 0.9700
C9 H9A 0.9700
C9 H9B 0.9700
C9 H9C 0.9700
C10 C11 1.528(6)
C10 C12 1.530(6)
C10 H10 0.9900
C11 H11A 0.9700
C11 H11B 0.9700
C11 H11C 0.9700
C12 H12A 0.9700
C12 H12B 0.9700
C12 H12C 0.9700
C13A H13A 0.9700
C13A H13B 0.9700
C13A H13C 0.9700
C13B H13D 0.9700
C13B H13E 0.9700
C13B H13F 0.9700
C14 H14A 0.9700
C14 H14B 0.9700
C14 H14C 0.9700
C15 H15A 0.9700
C15 H15B 0.9700
C15 H15C 0.9700
C16A H16A 0.9700
C16A H16B 0.9700
C16A H16C 0.9700
C16B H16D 0.9700
C16B H16E 0.9700
C16B H16F 0.9700
C17A H17A 0.9700
C17A H17B 0.9700
C17A H17C 0.9700
C17B H17D 0.9700
C17B H17E 0.9700
C17B H17F 0.9700
C18 H18A 0.9700
C18 H18B 0.9700
C18 H18C 0.9700
C19 H19A 0.9700
C19 H19B 0.9700
C19 H19C 0.9700
C20A H20D 0.9700
C20A H20E 0.9700
C20A H20F 0.9700
C20B H20A 0.9700
C20B H20B 0.9700
C20B H20C 0.9700
C21A H21A 0.9700
C21A H21B 0.9700
C21A H21C 0.9700
C21B H21D 0.9700
C21B H21E 0.9700
C21B H21F 0.9700
C22 H22A 0.9700
C22 H22B 0.9700
C22 H22C 0.9700
C23 H23A 0.9700
C23 H23B 0.9700
C23 H23C 0.9700
C24 C25 1.475(6)
C24 H24A 0.9800
C24 H24B 0.9800
C25 C26 1.472(7)
C25 H25A 0.9800
C25 H25B 0.9800
C26 C27 1.480(6)
C26 H26A 0.9800
C26 H26B 0.9800
C27 H27A 0.9800
C27 H27B 0.9800
